data_2216871
loop_
_publ_author_name
'Jiu-Long Sun'
'Meng Wang'
'Ying-Jie Zhu'
'Fang Li'
'Sai Bi'

_publ_section_title
;
 2-(1<i>H</i>-Benzotriazol-1-yl)-1-(4-bromobenzoyl)ethyl
 4-methylbenzoate
;
_journal_coeditor_code AT2508
_journal_issue 1
_journal_name_full 'Acta Crystallographica Section E'
_journal_page_first o122
_journal_page_last o122
_journal_paper_doi 10.1107/S1600536807062587
_journal_volume 64
_journal_year 2008
_chemical_formula_iupac 'C23 H18 Br N3 O3'
_chemical_formula_moiety 'C23 H18 Br N3 O3'
_chemical_formula_sum 'C23 H18 Br N3 O3'
_chemical_formula_weight 464.30
_chemical_name_systematic
;
2-(1<i>H</i>-Benzotriazol-1-yl)-1-(4-bromobenzoyl)ethyl 4-methylbenzoate
;
_space_group_IT_number 2
_symmetry_cell_setting triclinic
_symmetry_space_group_name_Hall '-P 1'
_symmetry_space_group_name_H-M 'P -1'
_atom_sites_solution_hydrogens geom
_atom_sites_solution_primary direct
_atom_sites_solution_secondary difmap
_audit_creation_method SHELXL97
_cell_angle_alpha 87.617(5)
_cell_angle_beta 85.741(5)
_cell_angle_gamma 74.688(5)
_cell_formula_units_Z 2
_cell_length_a 6.995(2)
_cell_length_b 9.038(2)
_cell_length_c 16.909(5)
_cell_measurement_reflns_used 1830
_cell_measurement_temperature 293(2)
_cell_measurement_theta_max 22.85
_cell_measurement_theta_min 2.42
_cell_volume 1027.9(5)
_computing_cell_refinement 'SAINT (Siemens, 1996)'
_computing_data_collection 'SMART (Siemens, 1996)'
_computing_data_reduction 'SAINT (Siemens, 1996)'
_computing_molecular_graphics 'SHELXTL (Sheldrick, 1997b)'
_computing_publication_material
;
SHELXTL (Sheldrick, 1997b), PARST (Nardelli, 1995) and PLATON
(Spek, 2003)
;
_computing_structure_refinement 'SHELXL97 (Sheldrick, 1997a)'
_computing_structure_solution 'SHELXS97 (Sheldrick, 1997a)'
_diffrn_ambient_temperature 293(2)
_diffrn_detector_area_resol_mean 8.33
_diffrn_measured_fraction_theta_full 0.978
_diffrn_measured_fraction_theta_max 0.978
_diffrn_measurement_device_type 'Siemens SMART 1000 CCD area-detector'
_diffrn_measurement_method \w
_diffrn_radiation_monochromator graphite
_diffrn_radiation_source 'fine-focus sealed tube'
_diffrn_radiation_type MoK\a
_diffrn_radiation_wavelength 0.71073
_diffrn_reflns_av_R_equivalents 0.0160
_diffrn_reflns_av_sigmaI/netI 0.0361
_diffrn_reflns_limit_h_max 7
_diffrn_reflns_limit_h_min -8
_diffrn_reflns_limit_k_max 11
_diffrn_reflns_limit_k_min -11
_diffrn_reflns_limit_l_max 16
_diffrn_reflns_limit_l_min -20
_diffrn_reflns_number 5629
_diffrn_reflns_theta_full 25.68
_diffrn_reflns_theta_max 25.68
_diffrn_reflns_theta_min 2.34
_diffrn_standards_number 0
_exptl_absorpt_coefficient_mu 2.030
_exptl_absorpt_correction_T_max 0.8710
_exptl_absorpt_correction_T_min 0.5368
_exptl_absorpt_correction_type multi-scan
_exptl_absorpt_process_details '(SADABS; Sheldrick, 1996)'
_exptl_crystal_colour colourless
_exptl_crystal_density_diffrn 1.500
_exptl_crystal_density_method 'not measured'
_exptl_crystal_description block
_exptl_crystal_F_000 472
_exptl_crystal_size_max 0.35
_exptl_crystal_size_mid 0.12
_exptl_crystal_size_min 0.07
_refine_diff_density_max 0.395
_refine_diff_density_min -0.299
_refine_ls_extinction_method none
_refine_ls_goodness_of_fit_ref 1.012
_refine_ls_hydrogen_treatment constr
_refine_ls_matrix_type full
_refine_ls_number_parameters 271
_refine_ls_number_reflns 3814
_refine_ls_number_restraints 0
_refine_ls_restrained_S_all 1.012
_refine_ls_R_factor_all 0.0612
_refine_ls_R_factor_gt 0.0414
_refine_ls_shift/su_max 0.000
_refine_ls_shift/su_mean 0.000
_refine_ls_structure_factor_coef Fsqd
_refine_ls_weighting_details 'calc w = 1/[\s^2^(Fo^2^)+(0.0475P)^2^+0.3285P] where P=(Fo^2^+2Fc^2^)/3'
_refine_ls_weighting_scheme calc
_refine_ls_wR_factor_gt 0.0917
_refine_ls_wR_factor_ref 0.1001
_reflns_number_gt 2852
_reflns_number_total 3814
_reflns_threshold_expression I>2\s(I)
_cod_data_source_file at2508.cif
_cod_data_source_block I
_cod_original_cell_volume 1027.8(5)
_cod_database_code 2216871
_cod_database_fobs_code 2216871

loop_
_symmetry_equiv_pos_as_xyz
'x, y, z'
'-x, -y, -z'

loop_
_atom_site_type_symbol
_atom_site_label
_atom_site_fract_x
_atom_site_fract_y
_atom_site_fract_z
_atom_site_U_iso_or_equiv
_atom_site_adp_type
_atom_site_calc_flag
_atom_site_refinement_flags
_atom_site_occupancy
Br Br1 0.64770(5) 0.65794(4) 0.01583(2) 0.06665(16) Uani d . 1
O O2 1.0846(3) 1.2940(2) -0.26852(11) 0.0472(5) Uani d . 1
N N1 0.7376(3) 1.5016(3) -0.18983(14) 0.0455(6) Uani d . 1
O O3 1.0928(3) 1.1006(2) -0.34871(13) 0.0603(6) Uani d . 1
O O1 1.2452(3) 1.0717(3) -0.16910(15) 0.0699(7) Uani d . 1
C C2 0.6600(4) 0.9193(3) -0.08211(18) 0.0488(7) Uani d . 1
H H2A 0.5225 0.9380 -0.0802 0.059 Uiso calc R 1
C C3 0.7730(4) 0.7930(3) -0.04374(17) 0.0453(7) Uani d . 1
C C7 1.0667(4) 1.0962(3) -0.16942(17) 0.0470(7) Uani d . 1
C C6 0.9582(4) 0.9930(3) -0.12617(16) 0.0415(7) Uani d . 1
C C17 0.7777(4) 1.6225(3) -0.23346(17) 0.0413(7) Uani d . 1
C C10 1.1583(4) 1.2049(3) -0.33201(17) 0.0445(7) Uani d . 1
C C4 0.9777(4) 0.7610(3) -0.04786(17) 0.0485(7) Uani d . 1
H H4A 1.0529 0.6727 -0.0237 0.058 Uiso calc R 1
N N2 0.5383(4) 1.5173(3) -0.18266(17) 0.0586(7) Uani d . 1
N N3 0.4501(4) 1.6420(3) -0.22037(18) 0.0634(8) Uani d . 1
C C8 0.9513(4) 1.2398(3) -0.21355(17) 0.0448(7) Uani d . 1
H H8A 0.8438 1.2177 -0.2410 0.054 Uiso calc R 1
C C1 0.7540(4) 1.0183(3) -0.12364(18) 0.0479(7) Uani d . 1
H H1A 0.6786 1.1034 -0.1503 0.057 Uiso calc R 1
C C5 1.0687(4) 0.8622(3) -0.08842(17) 0.0482(7) Uani d . 1
H H5A 1.2064 0.8425 -0.0905 0.058 Uiso calc R 1
C C11 1.3249(4) 1.2494(3) -0.37556(16) 0.0417(7) Uani d . 1
C C18 0.5918(4) 1.7106(3) -0.25259(18) 0.0484(7) Uani d . 1
C C14 1.6529(5) 1.3212(4) -0.45817(19) 0.0539(8) Uani d . 1
C C9 0.8691(4) 1.3685(3) -0.15506(17) 0.0485(7) Uani d . 1
H H9A 0.7980 1.3305 -0.1107 0.058 Uiso calc R 1
H H9B 0.9790 1.3984 -0.1346 0.058 Uiso calc R 1
C C22 0.9514(4) 1.6647(3) -0.25652(19) 0.0510(8) Uani d . 1
H H22A 1.0754 1.6052 -0.2432 0.061 Uiso calc R 1
C C15 1.5886(5) 1.3755(4) -0.3833(2) 0.0581(8) Uani d . 1
H H15A 1.6554 1.4369 -0.3599 0.070 Uiso calc R 1
C C21 0.9294(6) 1.7981(4) -0.2997(2) 0.0640(9) Uani d . 1
H H21A 1.0418 1.8309 -0.3157 0.077 Uiso calc R 1
C C13 1.5503(5) 1.2311(4) -0.49113(19) 0.0620(9) Uani d . 1
H H13A 1.5903 1.1943 -0.5419 0.074 Uiso calc R 1
C C16 1.4265(5) 1.3409(4) -0.34183(19) 0.0538(8) Uani d . 1
H H16A 1.3859 1.3791 -0.2914 0.065 Uiso calc R 1
C C12 1.3898(5) 1.1939(4) -0.45095(19) 0.0556(8) Uani d . 1
H H12A 1.3247 1.1314 -0.4744 0.067 Uiso calc R 1
C C19 0.5745(6) 1.8472(4) -0.2986(2) 0.0635(9) Uani d . 1
H H19A 0.4518 1.9070 -0.3131 0.076 Uiso calc R 1
C C20 0.7445(6) 1.8872(4) -0.3207(2) 0.0700(10) Uani d . 1
H H20A 0.7376 1.9768 -0.3507 0.084 Uiso calc R 1
C C23 1.8288(5) 1.3588(4) -0.5021(2) 0.0748(11) Uani d . 1
H H23A 1.8520 1.3110 -0.5529 0.112 Uiso calc R 1
H H23B 1.9438 1.3214 -0.4721 0.112 Uiso calc R 1
H H23C 1.8032 1.4680 -0.5096 0.112 Uiso calc R 1

loop_
_atom_site_aniso_label
_atom_site_aniso_U_11
_atom_site_aniso_U_22
_atom_site_aniso_U_33
_atom_site_aniso_U_12
_atom_site_aniso_U_13
_atom_site_aniso_U_23
Br1 0.0657(3) 0.0510(2) 0.0827(3) -0.01976(17) 0.00767(18) 0.01260(17)
O2 0.0511(12) 0.0408(10) 0.0493(12) -0.0145(9) 0.0068(10) 0.0008(9)
N1 0.0372(14) 0.0429(13) 0.0534(15) -0.0059(11) 0.0009(11) -0.0022(11)
O3 0.0652(15) 0.0523(13) 0.0687(15) -0.0269(12) 0.0071(12) -0.0078(11)
O1 0.0403(14) 0.0751(16) 0.0899(18) -0.0122(11) -0.0056(12) 0.0310(13)
C2 0.0351(16) 0.0505(17) 0.0577(19) -0.0072(14) -0.0024(14) 0.0071(15)
C3 0.0519(19) 0.0412(16) 0.0441(17) -0.0149(14) -0.0020(14) 0.0012(13)
C7 0.0394(18) 0.0489(17) 0.0500(18) -0.0084(14) 0.0004(14) 0.0043(14)
C6 0.0401(17) 0.0398(15) 0.0419(16) -0.0064(13) -0.0020(13) 0.0027(13)
C17 0.0414(17) 0.0361(14) 0.0448(17) -0.0059(13) -0.0055(13) -0.0047(12)
C10 0.0472(18) 0.0363(15) 0.0476(17) -0.0076(14) -0.0043(14) 0.0067(13)
C4 0.0449(18) 0.0449(17) 0.0495(18) -0.0018(14) -0.0060(14) 0.0103(14)
N2 0.0386(15) 0.0616(17) 0.0748(19) -0.0141(13) 0.0098(13) -0.0108(15)
N3 0.0378(15) 0.0599(18) 0.088(2) -0.0039(14) -0.0047(15) -0.0086(16)
C8 0.0415(17) 0.0447(16) 0.0475(17) -0.0123(13) 0.0012(13) 0.0077(13)
C1 0.0406(17) 0.0445(16) 0.0519(18) -0.0009(13) -0.0042(14) 0.0089(14)
C5 0.0363(17) 0.0526(18) 0.0518(18) -0.0051(14) -0.0052(14) 0.0059(14)
C11 0.0437(17) 0.0367(14) 0.0414(16) -0.0061(13) 0.0005(13) 0.0037(12)
C18 0.0424(18) 0.0449(17) 0.0557(19) -0.0047(14) -0.0084(14) -0.0105(14)
C14 0.0472(19) 0.0560(19) 0.055(2) -0.0107(15) 0.0015(15) 0.0099(16)
C9 0.0479(18) 0.0498(17) 0.0435(17) -0.0075(14) 0.0012(14) 0.0056(14)
C22 0.0407(18) 0.0485(17) 0.064(2) -0.0119(14) -0.0001(15) -0.0044(15)
C15 0.056(2) 0.060(2) 0.064(2) -0.0253(17) -0.0023(17) -0.0009(17)
C21 0.068(2) 0.053(2) 0.074(2) -0.0241(18) 0.0064(19) -0.0016(17)
C13 0.070(2) 0.070(2) 0.0427(19) -0.0167(19) 0.0139(16) -0.0045(16)
C16 0.055(2) 0.0575(19) 0.0499(19) -0.0171(16) 0.0015(15) -0.0021(15)
C12 0.066(2) 0.0507(18) 0.052(2) -0.0197(16) 0.0011(16) -0.0063(15)
C19 0.070(2) 0.0463(19) 0.067(2) 0.0044(17) -0.0256(19) -0.0064(16)
C20 0.098(3) 0.0427(18) 0.067(2) -0.013(2) -0.010(2) 0.0054(17)
C23 0.055(2) 0.092(3) 0.074(3) -0.020(2) 0.0084(19) 0.022(2)

loop_
_atom_type_symbol
_atom_type_description
_atom_type_scat_dispersion_real
_atom_type_scat_dispersion_imag
_atom_type_scat_source
C C 0.0033 0.0016 'International Tables Vol C Tables 4.2.6.8 and 6.1.1.4'
H H 0.0000 0.0000 'International Tables Vol C Tables 4.2.6.8 and 6.1.1.4'
N N 0.0061 0.0033 'International Tables Vol C Tables 4.2.6.8 and 6.1.1.4'
O O 0.0106 0.0060 'International Tables Vol C Tables 4.2.6.8 and 6.1.1.4'
Br Br -0.2901 2.4595 'International Tables Vol C Tables 4.2.6.8 and 6.1.1.4'

loop_
_geom_angle_atom_site_label_1
_geom_angle_atom_site_label_2
_geom_angle_atom_site_label_3
_geom_angle
C10 O2 C8 116.1(2)
N2 N1 C17 110.0(2)
N2 N1 C9 119.3(2)
C17 N1 C9 130.7(2)
C3 C2 C1 119.0(3)
C3 C2 H2A 120.5
C1 C2 H2A 120.5
C2 C3 C4 121.3(3)
C2 C3 Br1 119.9(2)
C4 C3 Br1 118.8(2)
O1 C7 C6 121.5(3)
O1 C7 C8 118.6(3)
C6 C7 C8 119.9(2)
C1 C6 C5 118.5(3)
C1 C6 C7 123.4(3)
C5 C6 C7 118.1(3)
N1 C17 C18 103.8(2)
N1 C17 C22 133.8(3)
C18 C17 C22 122.5(3)
O3 C10 O2 122.3(3)
O3 C10 C11 125.2(3)
O2 C10 C11 112.5(2)
C5 C4 C3 119.0(3)
C5 C4 H4A 120.5
C3 C4 H4A 120.5
N3 N2 N1 108.7(2)
N2 N3 C18 108.5(2)
O2 C8 C9 105.7(2)
O2 C8 C7 109.4(2)
C9 C8 C7 109.5(2)
O2 C8 H8A 110.7
C9 C8 H8A 110.7
C7 C8 H8A 110.7
C6 C1 C2 121.2(3)
C6 C1 H1A 119.4
C2 C1 H1A 119.4
C4 C5 C6 121.1(3)
C4 C5 H5A 119.5
C6 C5 H5A 119.5
C16 C11 C12 118.5(3)
C16 C11 C10 121.5(3)
C12 C11 C10 119.9(3)
N3 C18 C17 109.1(3)
N3 C18 C19 131.0(3)
C17 C18 C19 119.9(3)
C13 C14 C15 117.7(3)
C13 C14 C23 121.2(3)
C15 C14 C23 121.1(3)
N1 C9 C8 113.1(2)
N1 C9 H9A 109.0
C8 C9 H9A 109.0
N1 C9 H9B 109.0
C8 C9 H9B 109.0
H9A C9 H9B 107.8
C21 C22 C17 116.2(3)
C21 C22 H22A 121.9
C17 C22 H22A 121.9
C14 C15 C16 121.6(3)
C14 C15 H15A 119.2
C16 C15 H15A 119.2
C22 C21 C20 122.4(3)
C22 C21 H21A 118.8
C20 C21 H21A 118.8
C14 C13 C12 121.8(3)
C14 C13 H13A 119.1
C12 C13 H13A 119.1
C11 C16 C15 120.1(3)
C11 C16 H16A 119.9
C15 C16 H16A 119.9
C13 C12 C11 120.2(3)
C13 C12 H12A 119.9
C11 C12 H12A 119.9
C20 C19 C18 117.1(3)
C20 C19 H19A 121.4
C18 C19 H19A 121.4
C19 C20 C21 122.0(3)
C19 C20 H20A 119.0
C21 C20 H20A 119.0
C14 C23 H23A 109.5
C14 C23 H23B 109.5
H23A C23 H23B 109.5
C14 C23 H23C 109.5
H23A C23 H23C 109.5
H23B C23 H23C 109.5

loop_
_geom_bond_atom_site_label_1
_geom_bond_atom_site_label_2
_geom_bond_distance
Br1 C3 1.898(3)
O2 C10 1.355(3)
O2 C8 1.431(3)
N1 N2 1.360(3)
N1 C17 1.371(3)
N1 C9 1.441(4)
O3 C10 1.203(3)
O1 C7 1.209(3)
C2 C3 1.374(4)
C2 C1 1.385(4)
C2 H2A 0.9300
C3 C4 1.381(4)
C7 C6 1.488(4)
C7 C8 1.533(4)
C6 C1 1.383(4)
C6 C5 1.390(4)
C17 C18 1.387(4)
C17 C22 1.391(4)
C10 C11 1.469(4)
C4 C5 1.379(4)
C4 H4A 0.9300
N2 N3 1.299(4)
N3 C18 1.371(4)
C8 C9 1.523(4)
C8 H8A 0.9800
C1 H1A 0.9300
C5 H5A 0.9300
C11 C16 1.387(4)
C11 C12 1.389(4)
C18 C19 1.415(5)
C14 C13 1.377(5)
C14 C15 1.378(4)
C14 C23 1.498(4)
C9 H9A 0.9700
C9 H9B 0.9700
C22 C21 1.362(4)
C22 H22A 0.9300
C15 C16 1.388(4)
C15 H15A 0.9300
C21 C20 1.393(5)
C21 H21A 0.9300
C13 C12 1.379(4)
C13 H13A 0.9300
C16 H16A 0.9300
C12 H12A 0.9300
C19 C20 1.353(5)
C19 H19A 0.9300
C20 H20A 0.9300
C23 H23A 0.9600
C23 H23B 0.9600
C23 H23C 0.9600

loop_
_geom_hbond_atom_site_label_D
_geom_hbond_atom_site_label_H
_geom_hbond_atom_site_label_A
_geom_hbond_site_symmetry_A
_geom_hbond_distance_DH
_geom_hbond_distance_HA
_geom_hbond_distance_DA
_geom_hbond_angle_DHA
_geom_hbond_publ_flag
C15 H15A Cg1 1_655 0.93 2.855 3.5960(10) 137.50 yes
C2 H2A O1 1_455 0.93 2.555 3.292(4) 136.45 yes

loop_
_geom_torsion_atom_site_label_1
_geom_torsion_atom_site_label_2
_geom_torsion_atom_site_label_3
_geom_torsion_atom_site_label_4
_geom_torsion
C1 C2 C3 C4 -1.9(5)
C1 C2 C3 Br1 178.4(2)
O1 C7 C6 C1 178.7(3)
C8 C7 C6 C1 0.5(4)
O1 C7 C6 C5 -3.3(5)
C8 C7 C6 C5 178.6(3)
N2 N1 C17 C18 -0.5(3)
C9 N1 C17 C18 177.8(3)
N2 N1 C17 C22 178.2(3)
C9 N1 C17 C22 -3.5(5)
C8 O2 C10 O3 11.8(4)
C8 O2 C10 C11 -167.4(2)
C2 C3 C4 C5 3.0(5)
Br1 C3 C4 C5 -177.4(2)
C17 N1 N2 N3 0.6(3)
C9 N1 N2 N3 -178.0(3)
N1 N2 N3 C18 -0.4(3)
C10 O2 C8 C9 -172.5(2)
C10 O2 C8 C7 69.6(3)
O1 C7 C8 O2 18.9(4)
C6 C7 C8 O2 -163.0(2)
O1 C7 C8 C9 -96.6(3)
C6 C7 C8 C9 81.6(3)
C5 C6 C1 C2 2.4(5)
C7 C6 C1 C2 -179.6(3)
C3 C2 C1 C6 -0.8(5)
C3 C4 C5 C6 -1.3(5)
C1 C6 C5 C4 -1.3(4)
C7 C6 C5 C4 -179.4(3)
O3 C10 C11 C16 -162.2(3)
O2 C10 C11 C16 17.0(4)
O3 C10 C11 C12 14.9(5)
O2 C10 C11 C12 -166.0(3)
N2 N3 C18 C17 0.0(4)
N2 N3 C18 C19 -179.9(3)
N1 C17 C18 N3 0.3(3)
C22 C17 C18 N3 -178.6(3)
N1 C17 C18 C19 -179.7(3)
C22 C17 C18 C19 1.4(4)
N2 N1 C9 C8 94.9(3)
C17 N1 C9 C8 -83.2(4)
O2 C8 C9 N1 69.6(3)
C7 C8 C9 N1 -172.6(2)
N1 C17 C22 C21 -178.8(3)
C18 C17 C22 C21 -0.3(4)
C13 C14 C15 C16 0.2(5)
C23 C14 C15 C16 -179.7(3)
C17 C22 C21 C20 -0.7(5)
C15 C14 C13 C12 -0.8(5)
C23 C14 C13 C12 179.1(3)
C12 C11 C16 C15 0.2(5)
C10 C11 C16 C15 177.3(3)
C14 C15 C16 C11 0.1(5)
C14 C13 C12 C11 1.1(5)
C16 C11 C12 C13 -0.7(5)
C10 C11 C12 C13 -177.9(3)
N3 C18 C19 C20 178.6(3)
C17 C18 C19 C20 -1.4(5)
C18 C19 C20 C21 0.4(5)
C22 C21 C20 C19 0.7(6)
